data_2209831
loop_
_publ_author_name
'Gerim\'ario F. de Sousa'
'In\^es S. Resck'
'Lariucci, Carlito'
'Sabino, Jose R.'

_publ_section_title
;
 2,6-Dimethylmorpholin-4-yl 3,5-dimethyl-1<i>H</i>-pyrazole thioketone
;
_journal_coeditor_code EZ2013
_journal_issue 8
_journal_name_full 'Acta Crystallographica Section E'
_journal_page_first o3366
_journal_page_last o3368
_journal_paper_doi 10.1107/S1600536806026730
_journal_volume 62
_journal_year 2006
_chemical_formula_iupac 'C12 H19 N3 O S'
_chemical_formula_moiety 'C12 H19 N3 O S'
_chemical_formula_sum 'C12 H19 N3 O S'
_chemical_formula_weight 253.37
_chemical_name_systematic
;
2,6-Dimethylmorpholin-4-yl 3,5-dimethyl-1H-pyrazole thioketone
;
_space_group_IT_number 2
_symmetry_cell_setting triclinic
_symmetry_space_group_name_Hall '-P 1'
_symmetry_space_group_name_H-M 'P -1'
_audit_creation_method 'WinGX routine CIF_UPDATE'
_cell_angle_alpha 83.30(2)
_cell_angle_beta 80.62(2)
_cell_angle_gamma 83.66(2)
_cell_formula_units_Z 2
_cell_length_a 5.242(2)
_cell_length_b 11.209(2)
_cell_length_c 12.082(2)
_cell_measurement_reflns_used 25
_cell_measurement_temperature 297(2)
_cell_measurement_theta_max 43.8
_cell_measurement_theta_min 13.1
_cell_volume 692.6(3)
_computing_cell_refinement 'CAD-4 EXPRESS'
_computing_data_collection 'CAD-4 EXPRESS (Enraf--Nonius, 1994)'
_computing_data_reduction 'XCAD4 (Harms & Wocadlo, 1995)'
_computing_molecular_graphics 'ORTEP-3 for Windows (Farrugia, 1997)'
_computing_publication_material 'WinGX (Farrugia, 1999)'
_computing_structure_refinement 'SHELXL97 (Sheldrick, 1997)'
_computing_structure_solution 'SHELXS97 (Sheldrick, 1997)'
_diffrn_ambient_temperature 297(2)
_diffrn_measured_fraction_theta_full 0.990
_diffrn_measured_fraction_theta_max 0.990
_diffrn_measurement_device '\k-geometry diffractometer'
_diffrn_measurement_device_type 'Enraf--Nonius CAD4'
_diffrn_measurement_method 'non-profiled \w/2\q'
_diffrn_radiation_monochromator graphite
_diffrn_radiation_source 'fine-focus sealed tube'
_diffrn_radiation_type CuK\a
_diffrn_radiation_wavelength 1.54180
_diffrn_reflns_av_R_equivalents 0.016
_diffrn_reflns_av_sigmaI/netI 0.023
_diffrn_reflns_limit_h_max 6
_diffrn_reflns_limit_h_min -6
_diffrn_reflns_limit_k_max 13
_diffrn_reflns_limit_k_min -13
_diffrn_reflns_limit_l_max 14
_diffrn_reflns_limit_l_min -1
_diffrn_reflns_number 2875
_diffrn_reflns_theta_full 67.9
_diffrn_reflns_theta_max 67.9
_diffrn_reflns_theta_min 3.7
_diffrn_standards_decay_% 3
_diffrn_standards_interval_time 120
_diffrn_standards_number 2
_exptl_absorpt_coefficient_mu 1.988
_exptl_absorpt_correction_T_max 0.857
_exptl_absorpt_correction_T_min 0.587
_exptl_absorpt_correction_type psi-scan
_exptl_absorpt_process_details '(North <i>et al.</i>,  1968)'
_exptl_crystal_colour colourless
_exptl_crystal_density_diffrn 1.215
_exptl_crystal_density_method 'not measured'
_exptl_crystal_description prism
_exptl_crystal_F_000 272
_exptl_crystal_size_max 0.30
_exptl_crystal_size_mid 0.22
_exptl_crystal_size_min 0.08
_refine_diff_density_max 0.72
_refine_diff_density_min -0.35
_refine_ls_extinction_coef 0.070(7)
_refine_ls_extinction_expression Fc^*^=kFc[1+0.001xFc^2^\l^3^/sin(2\q)]^-1/4^
_refine_ls_extinction_method 'SHELXL97 (Sheldrick, 1997)'
_refine_ls_goodness_of_fit_ref 1.04
_refine_ls_hydrogen_treatment constr
_refine_ls_matrix_type full
_refine_ls_number_parameters 155
_refine_ls_number_reflns 2507
_refine_ls_number_restraints 0
_refine_ls_restrained_S_all 1.04
_refine_ls_R_factor_all 0.099
_refine_ls_R_factor_gt 0.081
_refine_ls_shift/su_max 0.000
_refine_ls_shift/su_mean 0.000
_refine_ls_structure_factor_coef Fsqd
_refine_ls_weighting_details 'calc w = 1/[\s^2^(Fo^2^)+(0.1279P)^2^+0.6447P] where P=(Fo^2^+2Fc^2^)/3'
_refine_ls_weighting_scheme calc
_refine_ls_wR_factor_gt 0.230
_refine_ls_wR_factor_ref 0.248
_reflns_number_gt 1997
_reflns_number_total 2507
_reflns_threshold_expression I>2\s(I)
_cod_data_source_file ez2013.cif
_cod_data_source_block I
_cod_database_code 2209831
_cod_database_fobs_code 2209831

loop_
_symmetry_equiv_pos_as_xyz
'x, y, z'
'-x, -y, -z'

loop_
_atom_site_type_symbol
_atom_site_label
_atom_site_fract_x
_atom_site_fract_y
_atom_site_fract_z
_atom_site_U_iso_or_equiv
_atom_site_adp_type
_atom_site_calc_flag
_atom_site_refinement_flags
_atom_site_occupancy
S S9 1.0113(4) 0.79575(11) 0.53249(10) 0.1128(7) Uani d . 1
O O1 0.3537(5) 0.9903(2) 0.8427(2) 0.0681(8) Uani d . 1
N N4 0.7476(7) 0.8366(3) 0.7328(3) 0.0722(10) Uani d . 1
N N11 0.9181(6) 0.6407(2) 0.7125(2) 0.0548(7) Uani d . 1
N N12 1.0743(6) 0.6174(3) 0.7959(2) 0.0601(8) Uani d . 1
C C2 0.3596(9) 0.8630(4) 0.8736(4) 0.0767(12) Uani d . 1
H H2 0.2504 0.8296 0.8285 0.092 Uiso calc R 1
C C3 0.6247(9) 0.8038(4) 0.8501(4) 0.0795(12) Uani d . 1
H H3A 0.6191 0.7170 0.8628 0.095 Uiso calc R 1
H H3B 0.7293 0.8271 0.9019 0.095 Uiso calc R 1
C C5 0.7272(10) 0.9686(4) 0.7033(4) 0.0882(14) Uani d . 1
H H5A 0.8363 1.0049 0.7451 0.106 Uiso calc R 1
H H5B 0.7889 0.9864 0.6236 0.106 Uiso calc R 1
C C6 0.4612(10) 1.0203(4) 0.7291(4) 0.0855(14) Uani d . 1
H H6 0.3586 0.9859 0.6819 0.103 Uiso calc R 1
C C7 0.2456(9) 0.8420(4) 0.9941(4) 0.0775(12) Uani d . 1
H H7A 0.0732 0.8820 1.0055 0.116 Uiso calc R 1
H H7B 0.3511 0.8733 1.0398 0.116 Uiso calc R 1
H H7C 0.2386 0.7569 1.0149 0.116 Uiso calc R 1
C C8 0.8801(7) 0.7615(3) 0.6630(3) 0.0591(9) Uani d . 1
C C10 0.4272(12) 1.1545(4) 0.7041(5) 0.0999(17) Uani d . 1
H H10A 0.2473 1.1826 0.7230 0.150 Uiso calc R 1
H H10B 0.4839 1.1761 0.6254 0.150 Uiso calc R 1
H H10C 0.5285 1.1910 0.7480 0.150 Uiso calc R 1
C C13 1.1001(7) 0.4983(3) 0.8138(3) 0.0577(9) Uani d . 1
C C14 0.9634(7) 0.4467(3) 0.7445(3) 0.0628(9) Uani d . 1
H H14 0.9521 0.3648 0.7428 0.075 Uiso calc R 1
C C15 0.8498(7) 0.5383(3) 0.6802(3) 0.0551(8) Uani d . 1
C C16 1.2626(9) 0.4377(4) 0.8985(4) 0.0791(12) Uani d . 1
H H16A 1.3319 0.4976 0.9327 0.119 Uiso calc PR 0.50
H H16B 1.4027 0.3869 0.8617 0.119 Uiso calc PR 0.50
H H16C 1.1578 0.3897 0.9555 0.119 Uiso calc PR 0.50
H H16D 1.2630 0.3518 0.9006 0.119 Uiso calc PR 0.50
H H16E 1.1922 0.4626 0.9715 0.119 Uiso calc PR 0.50
H H16F 1.4372 0.4598 0.8778 0.119 Uiso calc PR 0.50
C C17 0.6788(9) 0.5386(4) 0.5933(4) 0.0764(11) Uani d . 1
H H17A 0.6333 0.6203 0.5642 0.115 Uiso calc PR 0.50
H H17B 0.5239 0.5017 0.6266 0.115 Uiso calc PR 0.50
H H17C 0.7687 0.4942 0.5330 0.115 Uiso calc PR 0.50
H H17D 0.6506 0.4572 0.5850 0.115 Uiso calc PR 0.50
H H17E 0.7600 0.5757 0.5226 0.115 Uiso calc PR 0.50
H H17F 0.5152 0.5832 0.6162 0.115 Uiso calc PR 0.50

loop_
_atom_site_aniso_label
_atom_site_aniso_U_11
_atom_site_aniso_U_22
_atom_site_aniso_U_33
_atom_site_aniso_U_12
_atom_site_aniso_U_13
_atom_site_aniso_U_23
S9 0.1816(16) 0.0683(8) 0.0662(8) 0.0073(8) 0.0253(8) 0.0066(5)
O1 0.0775(17) 0.0524(14) 0.0706(16) 0.0091(11) -0.0090(13) -0.0084(11)
N4 0.078(2) 0.0450(16) 0.079(2) 0.0109(14) 0.0104(17) 0.0071(14)
N11 0.0676(18) 0.0441(14) 0.0516(15) 0.0023(12) -0.0114(13) -0.0042(11)
N12 0.0687(18) 0.0545(16) 0.0583(17) 0.0027(13) -0.0198(14) -0.0042(13)
C2 0.093(3) 0.058(2) 0.073(2) 0.0017(19) -0.002(2) -0.0060(18)
C3 0.086(3) 0.064(2) 0.076(3) 0.008(2) 0.004(2) 0.0071(19)
C5 0.098(3) 0.051(2) 0.100(3) 0.007(2) 0.008(3) 0.010(2)
C6 0.109(4) 0.058(2) 0.078(3) 0.018(2) -0.004(2) 0.001(2)
C7 0.078(3) 0.078(3) 0.072(2) 0.000(2) 0.000(2) -0.010(2)
C8 0.068(2) 0.0479(18) 0.059(2) 0.0006(15) -0.0116(16) 0.0003(15)
C10 0.124(4) 0.057(2) 0.103(4) 0.028(2) -0.003(3) 0.004(2)
C13 0.0591(19) 0.0525(18) 0.0551(19) 0.0071(15) -0.0018(15) -0.0007(14)
C14 0.067(2) 0.0440(17) 0.075(2) 0.0011(15) -0.0048(18) -0.0082(16)
C15 0.0559(18) 0.0518(18) 0.0569(18) -0.0006(14) -0.0047(15) -0.0122(14)
C16 0.077(3) 0.081(3) 0.073(3) 0.019(2) -0.017(2) 0.004(2)
C17 0.076(3) 0.081(3) 0.077(3) -0.002(2) -0.021(2) -0.018(2)

loop_
_atom_type_symbol
_atom_type_description
_atom_type_scat_dispersion_real
_atom_type_scat_dispersion_imag
_atom_type_scat_source
C C 0.0181 0.0091 'International Tables Vol C Tables 4.2.6.8 and 6.1.1.4'
H H 0 0 'International Tables Vol C Tables 4.2.6.8 and 6.1.1.4'
N N 0.0311 0.018 'International Tables Vol C Tables 4.2.6.8 and 6.1.1.4'
O O 0.0492 0.0322 'International Tables Vol C Tables 4.2.6.8 and 6.1.1.4'
S S 0.3331 0.5567 'International Tables Vol C Tables 4.2.6.8 and 6.1.1.4'

loop_
_geom_angle_atom_site_label_1
_geom_angle_atom_site_label_2
_geom_angle_atom_site_label_3
_geom_angle
_geom_angle_publ_flag
C6 O1 C2 113.1(3) yes
C8 N4 C5 121.9(3) yes
C8 N4 C3 126.2(3) yes
C5 N4 C3 111.7(3) ?
C15 N11 N12 112.4(3) ?
C15 N11 C8 128.9(3) ?
N12 N11 C8 118.1(3) ?
C13 N12 N11 104.0(3) ?
O1 C2 C3 111.3(4) ?
O1 C2 C7 108.5(3) ?
C3 C2 C7 112.3(4) ?
O1 C2 H2 108.2 ?
C3 C2 H2 108.2 ?
C7 C2 H2 108.2 ?
C2 C3 N4 111.8(3) ?
C2 C3 H3A 109.3 ?
N4 C3 H3A 109.3 ?
C2 C3 H3B 109.3 ?
N4 C3 H3B 109.3 ?
H3A C3 H3B 107.9 ?
C6 C5 N4 111.0(4) ?
C6 C5 H5A 109.4 ?
N4 C5 H5A 109.4 ?
C6 C5 H5B 109.4 ?
N4 C5 H5B 109.4 ?
H5A C5 H5B 108.0 ?
O1 C6 C5 112.2(4) ?
O1 C6 C10 108.3(4) ?
C5 C6 C10 113.9(5) ?
O1 C6 H6 107.4 ?
C5 C6 H6 107.4 ?
C10 C6 H6 107.4 ?
C2 C7 H7A 109.5 ?
C2 C7 H7B 109.5 ?
H7A C7 H7B 109.5 ?
C2 C7 H7C 109.5 ?
H7A C7 H7C 109.5 ?
H7B C7 H7C 109.5 ?
N4 C8 N11 114.1(3) ?
N4 C8 S9 126.8(3) ?
N11 C8 S9 119.0(3) ?
C6 C10 H10A 109.5 ?
C6 C10 H10B 109.5 ?
H10A C10 H10B 109.5 ?
C6 C10 H10C 109.5 ?
H10A C10 H10C 109.5 ?
H10B C10 H10C 109.5 ?
N12 C13 C14 111.0(3) ?
N12 C13 C16 119.9(4) ?
C14 C13 C16 129.1(3) ?
C15 C14 C13 107.3(3) ?
C15 C14 H14 126.3 ?
C13 C14 H14 126.3 ?
N11 C15 C14 105.3(3) ?
N11 C15 C17 123.0(3) ?
C14 C15 C17 131.7(3) ?
C13 C16 H16A 109.5 ?
C13 C16 H16B 109.5 ?
H16A C16 H16B 109.5 ?
C13 C16 H16C 109.5 ?
H16A C16 H16C 109.5 ?
H16B C16 H16C 109.5 ?
C13 C16 H16D 109.5 ?
H16A C16 H16D 141.1 ?
H16B C16 H16D 56.3 ?
H16C C16 H16D 56.3 ?
C13 C16 H16E 109.5 ?
H16A C16 H16E 56.3 ?
H16B C16 H16E 141.1 ?
H16C C16 H16E 56.3 ?
H16D C16 H16E 109.5 ?
C13 C16 H16F 109.5 ?
H16A C16 H16F 56.3 ?
H16B C16 H16F 56.3 ?
H16C C16 H16F 141.1 ?
H16D C16 H16F 109.5 ?
H16E C16 H16F 109.5 ?
C15 C17 H17A 109.5 ?
C15 C17 H17B 109.5 ?
H17A C17 H17B 109.5 ?
C15 C17 H17C 109.5 ?
H17A C17 H17C 109.5 ?
H17B C17 H17C 109.5 ?
C15 C17 H17D 109.5 ?
H17A C17 H17D 141.1 ?
H17B C17 H17D 56.3 ?
H17C C17 H17D 56.3 ?
C15 C17 H17E 109.5 ?
H17A C17 H17E 56.3 ?
H17B C17 H17E 141.1 ?
H17C C17 H17E 56.3 ?
H17D C17 H17E 109.5 ?
C15 C17 H17F 109.5 ?
H17A C17 H17F 56.3 ?
H17B C17 H17F 56.3 ?
H17C C17 H17F 141.1 ?
H17D C17 H17F 109.5 ?
H17E C17 H17F 109.5 ?

loop_
_geom_bond_atom_site_label_1
_geom_bond_atom_site_label_2
_geom_bond_distance
_geom_bond_publ_flag
S9 C8 1.634(4) yes
O1 C6 1.414(5) ?
O1 C2 1.430(5) ?
N4 C8 1.322(5) yes
N4 C5 1.477(5) yes
N4 C3 1.481(5) yes
N11 C15 1.356(4) ?
N11 N12 1.383(4) yes
N11 C8 1.422(4) yes
N12 C13 1.322(4) yes
C2 C3 1.471(6) ?
C2 C7 1.483(6) ?
C2 H2 0.9800 ?
C3 H3A 0.9700 ?
C3 H3B 0.9700 ?
C5 C6 1.449(6) ?
C5 H5A 0.9700 ?
C5 H5B 0.9700 ?
C6 C10 1.496(6) ?
C6 H6 0.9800 ?
C7 H7A 0.9600 ?
C7 H7B 0.9600 ?
C7 H7C 0.9600 ?
C10 H10A 0.9600 ?
C10 H10B 0.9600 ?
C10 H10C 0.9600 ?
C13 C14 1.396(5) ?
C13 C16 1.493(5) yes
C14 C15 1.357(5) yes
C14 H14 0.9300 ?
C15 C17 1.487(5) yes
C16 H16A 0.9600 ?
C16 H16B 0.9600 ?
C16 H16C 0.9600 ?
C16 H16D 0.9600 ?
C16 H16E 0.9600 ?
C16 H16F 0.9600 ?
C17 H17A 0.9600 ?
C17 H17B 0.9600 ?
C17 H17C 0.9600 ?
C17 H17D 0.9600 ?
C17 H17E 0.9600 ?
C17 H17F 0.9600 ?

loop_
_geom_hbond_atom_site_label_D
_geom_hbond_atom_site_label_H
_geom_hbond_atom_site_label_A
_geom_hbond_site_symmetry_A
_geom_hbond_distance_DH
_geom_hbond_distance_HA
_geom_hbond_distance_DA
_geom_hbond_angle_DHA
_geom_hbond_publ_flag
C3 H3A N11 . 0.97 2.37 2.780(5) 105 yes
C3 H3A N12 . 0.97 2.57 3.013(5) 108 yes
C5 H5B S9 . 0.97 2.59 3.087(5) 112 yes
C2 H2 N12 1_455 0.98 2.74 3.560(6) 142 yes

loop_
_geom_torsion_atom_site_label_1
_geom_torsion_atom_site_label_2
_geom_torsion_atom_site_label_3
_geom_torsion_atom_site_label_4
_geom_torsion
_geom_torsion_publ_flag
C15 N11 N12 C13 0.0(4) ?
C8 N11 N12 C13 -171.9(3) ?
C6 O1 C2 C3 55.3(5) ?
C6 O1 C2 C7 179.4(4) ?
O1 C2 C3 N4 -51.7(5) ?
C7 C2 C3 N4 -173.5(4) ?
C8 N4 C3 C2 -134.8(4) ?
C5 N4 C3 C2 50.6(5) ?
C8 N4 C5 C6 133.4(5) ?
C3 N4 C5 C6 -51.7(6) ?
C2 O1 C6 C5 -57.5(5) ?
C2 O1 C6 C10 175.9(4) ?
N4 C5 C6 O1 54.9(6) ?
N4 C5 C6 C10 178.4(4) ?
C5 N4 C8 N11 169.2(4) ?
C3 N4 C8 N11 -4.9(6) yes
C5 N4 C8 S9 -7.3(6) yes
C3 N4 C8 S9 178.5(4) ?
C15 N11 C8 N4 122.8(4) ?
N12 N11 C8 N4 -66.8(4) yes
C15 N11 C8 S9 -60.4(5) ?
N12 N11 C8 S9 110.1(3) ?
N11 N12 C13 C14 -0.4(4) ?
N11 N12 C13 C16 179.0(3) ?
N12 C13 C14 C15 0.6(4) ?
C16 C13 C14 C15 -178.7(4) ?
N12 N11 C15 C14 0.3(4) ?
C8 N11 C15 C14 171.2(3) ?
N12 N11 C15 C17 178.8(3) ?
C8 N11 C15 C17 -10.3(6) ?
C13 C14 C15 N11 -0.5(4) ?
C13 C14 C15 C17 -178.9(4) ?
